data_4315035
loop_
_publ_author_name
'A. R. Ramya'
'M. L. P. Reddy'
'Alan H. Cowley'
'Kalyan V. Vasudevan'

_publ_contact_author_address
;
   Chemical Sciences and Technology Division
   National Institute for Interdisciplinary Science & Technology (NIIST)
   Thiruvananthapuram-695 019, India
;
_publ_contact_author_name
;
M.L.P. Reddy
;
_publ_section_title
;
 Synthesis, Crystal Structure, and Photoluminescence of Homodinuclear
 Lanthanide 4-(Dibenzylamino)benzoate Complexes
;
_journal_name_full 'Inorganic Chemistry'
_journal_page_first 2407
_journal_page_last 2415
_journal_paper_doi 10.1021/ic902257u
_journal_volume 49
_journal_year 2010
_chemical_formula_moiety 'C130 H136 N6 O22 S2 Tb2'
_chemical_formula_sum 'C130 H136 N6 O22 S2 Tb2'
_chemical_formula_weight 2516.41
_space_group_IT_number 2
_symmetry_cell_setting triclinic
_symmetry_space_group_name_Hall '-P 1'
_symmetry_space_group_name_H-M 'P -1'
_atom_sites_solution_hydrogens geom
_atom_sites_solution_primary direct
_atom_sites_solution_secondary difmap
_audit_creation_method
;
manual editing of the .cif file 
created by SHELXTL Ver. 6.10 
;
_cell_angle_alpha 84.971(5)
_cell_angle_beta 82.794(5)
_cell_angle_gamma 87.271(5)
_cell_formula_units_Z 1
_cell_length_a 9.829(5)
_cell_length_b 17.180(5)
_cell_length_c 17.816(5)
_cell_measurement_reflns_used 9924
_cell_measurement_temperature 153(2)
_cell_measurement_theta_max 27.48
_cell_measurement_theta_min 1.00
_cell_volume 2971.2(19)
_computing_cell_refinement 'Collect software, Nonius B.V. 1998'
_computing_data_collection 'Collect software, Nonius B.V. 1998'
_computing_data_reduction
;
DENZO and Scalepack (Otwinoski and Minor, 1997)
;
_computing_molecular_graphics 'XP SHELXTL/PC, Siemens Analytical'
_computing_structure_refinement 'XL SHELXTL/PC, Siemens Analytical'
_computing_structure_solution
;
SIR97 - Altomare A., Burla M.C., Camalli M., Cascarano G.L., Giacovazzo C., 
Guagliardi A., Moliterni A.G.G., Polidori G.,Spagna R.
;
_diffrn_ambient_temperature 153(2)
_diffrn_measured_fraction_theta_full 0.996
_diffrn_measured_fraction_theta_max 0.996
_diffrn_measurement_device_type 'Nonius Kappa CCD'
_diffrn_measurement_method \w-scan
_diffrn_radiation_monochromator graphite
_diffrn_radiation_source 'fine-focus sealed tube'
_diffrn_radiation_type MoK\a
_diffrn_radiation_wavelength 0.71073
_diffrn_reflns_av_R_equivalents 0.0265
_diffrn_reflns_av_sigmaI/netI 0.0631
_diffrn_reflns_limit_h_max 12
_diffrn_reflns_limit_h_min -12
_diffrn_reflns_limit_k_max 21
_diffrn_reflns_limit_k_min -17
_diffrn_reflns_limit_l_max 21
_diffrn_reflns_limit_l_min -21
_diffrn_reflns_number 17741
_diffrn_reflns_theta_full 26.00
_diffrn_reflns_theta_max 26.00
_diffrn_reflns_theta_min 2.26
_exptl_absorpt_coefficient_mu 1.288
_exptl_absorpt_correction_T_max 0.793
_exptl_absorpt_correction_T_min 0.732
_exptl_absorpt_correction_type multi-scan
_exptl_absorpt_process_details 'DENZO and Scalepack (Otwinoski and Minor, 1997)'
_exptl_crystal_colour colorless
_exptl_crystal_density_diffrn 1.406
_exptl_crystal_density_method 'not measured'
_exptl_crystal_description block
_exptl_crystal_F_000 1296
_exptl_crystal_size_max 0.25
_exptl_crystal_size_mid 0.23
_exptl_crystal_size_min 0.18
_refine_diff_density_max 1.267
_refine_diff_density_min -0.635
_refine_diff_density_rms 0.107
_refine_ls_extinction_method SHELXL
_refine_ls_goodness_of_fit_ref 1.093
_refine_ls_hydrogen_treatment constr
_refine_ls_matrix_type full
_refine_ls_number_parameters 694
_refine_ls_number_reflns 11607
_refine_ls_number_restraints 0
_refine_ls_restrained_S_all 1.093
_refine_ls_R_factor_all 0.0532
_refine_ls_R_factor_gt 0.0396
_refine_ls_shift/su_max 0.001
_refine_ls_shift/su_mean 0.000
_refine_ls_structure_factor_coef Fsqd
_refine_ls_weighting_details 'calc w=1/[\s^2^(Fo^2^)+(0.0425P)^2^+1.1208P] where P=(Fo^2^+2Fc^2^)/3'
_refine_ls_weighting_scheme calc
_refine_ls_wR_factor_gt 0.0872
_refine_ls_wR_factor_ref 0.0915
_reflns_number_gt 9727
_reflns_number_total 11607
_reflns_threshold_expression >2sigma(I)
_cod_data_source_file ic902257u_si_002.cif
_cod_data_source_block squeezed183
_cod_depositor_comments
;
The following automatic conversions were performed:

'_symmetry_cell_setting' value 'Triclinic' changed to 'triclinic'
according to the built-in table from CIF Core dictionary named
'cif_core.dic' version 2.4.1 from 2010-06-29.

Automatic conversion script
Id: cif_fix_values 1646 2011-03-28 12:23:43Z adriana 
;
_cod_original_sg_symbol_Hall -P1
_cod_database_code 4315035

loop_
_symmetry_equiv_pos_as_xyz
'x, y, z'
'-x, -y, -z'

loop_
_atom_site_label
_atom_site_type_symbol
_atom_site_fract_x
_atom_site_fract_y
_atom_site_fract_z
_atom_site_U_iso_or_equiv
_atom_site_adp_type
_atom_site_occupancy
_atom_site_symmetry_multiplicity
_atom_site_calc_flag
_atom_site_refinement_flags
_atom_site_disorder_assembly
_atom_site_disorder_group
C1 C 0.4252(3) 0.0669(2) 0.17223(19) 0.0186(8) Uani 1 1 d . . .
C2 C 0.4993(3) 0.0998(2) 0.22914(19) 0.0199(8) Uani 1 1 d . . .
C3 C 0.4705(4) 0.1754(2) 0.2496(2) 0.0269(9) Uani 1 1 d . . .
H3 H 0.4025 0.2056 0.2277 0.032 Uiso 1 1 calc R . .
C4 C 0.5407(4) 0.2073(2) 0.3021(2) 0.0285(9) Uani 1 1 d . . .
H4 H 0.5203 0.2585 0.3140 0.034 Uiso 1 1 calc R . .
C5 C 0.6418(4) 0.1627(2) 0.3371(2) 0.0258(9) Uani 1 1 d . . .
C6 C 0.6696(4) 0.0863(2) 0.3165(2) 0.0257(9) Uani 1 1 d . . .
H6 H 0.7357 0.0552 0.3392 0.031 Uiso 1 1 calc R . .
C7 C 0.6007(3) 0.0562(2) 0.26315(19) 0.0216(8) Uani 1 1 d . . .
H7 H 0.6230 0.0056 0.2498 0.026 Uiso 1 1 calc R . .
C8 C 0.6758(4) 0.2698(3) 0.4170(2) 0.0407(12) Uani 1 1 d . . .
H8A H 0.6876 0.2684 0.4704 0.049 Uiso 1 1 calc R . .
H8B H 0.5798 0.2824 0.4125 0.049 Uiso 1 1 calc R . .
C9 C 0.7618(5) 0.3350(3) 0.3737(2) 0.0427(12) Uani 1 1 d . . .
C10 C 0.8656(5) 0.3202(3) 0.3158(3) 0.0493(13) Uani 1 1 d . . .
H10 H 0.8797 0.2696 0.3008 0.059 Uiso 1 1 calc R . .
C11 C 0.9492(6) 0.3787(4) 0.2794(3) 0.0613(16) Uani 1 1 d . . .
H11 H 1.0161 0.3675 0.2397 0.074 Uiso 1 1 calc R . .
C12 C 0.9328(7) 0.4517(4) 0.3022(3) 0.0699(19) Uani 1 1 d . . .
H12 H 0.9915 0.4904 0.2798 0.084 Uiso 1 1 calc R . .
C13 C 0.8293(8) 0.4691(3) 0.3585(3) 0.072(2) Uani 1 1 d . . .
H13 H 0.8156 0.5199 0.3727 0.087 Uiso 1 1 calc R . .
C14 C 0.7448(7) 0.4101(3) 0.3941(3) 0.0667(17) Uani 1 1 d . . .
H14 H 0.6757 0.4221 0.4324 0.080 Uiso 1 1 calc R . .
C15 C 0.8288(4) 0.1524(3) 0.4199(2) 0.0328(10) Uani 1 1 d . . .
H15A H 0.8898 0.1913 0.4313 0.039 Uiso 1 1 calc R . .
H15B H 0.8774 0.1235 0.3797 0.039 Uiso 1 1 calc R . .
C16 C 0.7998(4) 0.0967(3) 0.4893(2) 0.0303(10) Uani 1 1 d . . .
C17 C 0.9046(4) 0.0732(3) 0.5329(2) 0.0341(10) Uani 1 1 d . . .
H17 H 0.9911 0.0934 0.5193 0.041 Uiso 1 1 calc R . .
C18 C 0.8834(5) 0.0208(3) 0.5957(2) 0.0420(12) Uani 1 1 d . . .
H18 H 0.9554 0.0054 0.6235 0.050 Uiso 1 1 calc R . .
C19 C 0.7551(6) -0.0089(3) 0.6174(3) 0.0522(14) Uani 1 1 d . . .
H19 H 0.7403 -0.0443 0.6599 0.063 Uiso 1 1 calc R . .
C20 C 0.6485(5) 0.0143(3) 0.5754(3) 0.0542(15) Uani 1 1 d . . .
H20 H 0.5615 -0.0050 0.5901 0.065 Uiso 1 1 calc R . .
C21 C 0.6713(4) 0.0660(3) 0.5117(2) 0.0442(13) Uani 1 1 d . . .
H21 H 0.5996 0.0805 0.4833 0.053 Uiso 1 1 calc R . .
C22 C 0.0611(3) -0.0713(2) 0.1407(2) 0.0186(8) Uani 1 1 d . . .
C23 C -0.0499(3) -0.1121(2) 0.19056(19) 0.0185(8) Uani 1 1 d . . .
C24 C -0.0561(4) -0.1136(2) 0.2687(2) 0.0267(9) Uani 1 1 d . . .
H24 H 0.0145 -0.0922 0.2894 0.032 Uiso 1 1 calc R . .
C25 C -0.1632(4) -0.1455(2) 0.3167(2) 0.0280(9) Uani 1 1 d . . .
H25 H -0.1633 -0.1456 0.3689 0.034 Uiso 1 1 calc R . .
C26 C -0.2723(4) -0.1779(2) 0.2880(2) 0.0219(8) Uani 1 1 d . . .
C27 C -0.2620(4) -0.1800(2) 0.2092(2) 0.0226(8) Uani 1 1 d . . .
H27 H -0.3299 -0.2035 0.1882 0.027 Uiso 1 1 calc R . .
C28 C -0.1539(4) -0.1480(2) 0.1621(2) 0.0207(8) Uani 1 1 d . . .
H28 H -0.1504 -0.1504 0.1100 0.025 Uiso 1 1 calc R . .
C29 C -0.3979(4) -0.1904(3) 0.4151(2) 0.0317(10) Uani 1 1 d . . .
H29A H -0.4928 -0.1963 0.4367 0.038 Uiso 1 1 calc R . .
H29B H -0.3769 -0.1360 0.4166 0.038 Uiso 1 1 calc R . .
C30 C -0.3082(4) -0.2398(3) 0.4647(2) 0.0322(11) Uani 1 1 d . . .
C31 C -0.2642(5) -0.3152(3) 0.4495(3) 0.0465(13) Uani 1 1 d . . .
H31 H -0.2860 -0.3352 0.4058 0.056 Uiso 1 1 calc R . .
C32 C -0.1884(6) -0.3617(4) 0.4980(3) 0.0599(15) Uani 1 1 d . . .
H32 H -0.1596 -0.4123 0.4873 0.072 Uiso 1 1 calc R . .
C33 C -0.1562(5) -0.3310(4) 0.5633(3) 0.0622(17) Uani 1 1 d . . .
H33 H -0.1056 -0.3614 0.5964 0.075 Uiso 1 1 calc R . .
C34 C -0.1979(5) -0.2572(4) 0.5788(3) 0.0567(15) Uani 1 1 d . . .
H34 H -0.1756 -0.2373 0.6224 0.068 Uiso 1 1 calc R . .
C35 C -0.2742(5) -0.2109(3) 0.5296(2) 0.0449(13) Uani 1 1 d . . .
H35 H -0.3023 -0.1603 0.5406 0.054 Uiso 1 1 calc R . .
C36 C -0.5183(4) -0.2031(3) 0.3055(2) 0.0415(12) Uani 1 1 d . . .
H36A H -0.5032 -0.2100 0.2516 0.050 Uiso 1 1 calc R . .
H36B H -0.5601 -0.1514 0.3116 0.050 Uiso 1 1 calc R . .
C37 C -0.6164(4) -0.2638(3) 0.3444(2) 0.0339(11) Uani 1 1 d . . .
C38 C -0.7510(4) -0.2414(3) 0.3675(2) 0.0396(12) Uani 1 1 d . . .
H38 H -0.7796 -0.1892 0.3601 0.048 Uiso 1 1 calc R . .
C39 C -0.8440(5) -0.2960(4) 0.4019(3) 0.0550(16) Uani 1 1 d . . .
H39 H -0.9341 -0.2802 0.4178 0.066 Uiso 1 1 calc R . .
C40 C -0.8036(6) -0.3724(4) 0.4122(3) 0.0630(17) Uani 1 1 d . . .
H40 H -0.8665 -0.4089 0.4346 0.076 Uiso 1 1 calc R . .
C41 C -0.6707(6) -0.3963(4) 0.3899(3) 0.0612(16) Uani 1 1 d . . .
H41 H -0.6432 -0.4486 0.3975 0.073 Uiso 1 1 calc R . .
C42 C -0.5775(5) -0.3417(3) 0.3557(3) 0.0460(13) Uani 1 1 d . . .
H42 H -0.4876 -0.3580 0.3402 0.055 Uiso 1 1 calc R . .
C43 C 0.4751(3) -0.1395(2) 0.04466(18) 0.0165(8) Uani 1 1 d . . .
C44 C 0.5416(3) -0.2177(2) 0.0574(2) 0.0190(8) Uani 1 1 d . . .
C45 C 0.4780(4) -0.2732(2) 0.1090(2) 0.0232(9) Uani 1 1 d . . .
H45 H 0.3899 -0.2620 0.1321 0.028 Uiso 1 1 calc R . .
C46 C 0.5410(4) -0.3447(2) 0.1274(2) 0.0243(9) Uani 1 1 d . . .
H46 H 0.4954 -0.3806 0.1628 0.029 Uiso 1 1 calc R . .
C47 C 0.6731(4) -0.3633(2) 0.0931(2) 0.0257(9) Uani 1 1 d . . .
C48 C 0.7365(4) -0.3078(2) 0.0388(2) 0.0266(9) Uani 1 1 d . . .
H48 H 0.8233 -0.3191 0.0141 0.032 Uiso 1 1 calc R . .
C49 C 0.6717(4) -0.2369(2) 0.0220(2) 0.0244(9) Uani 1 1 d . . .
H49 H 0.7158 -0.2010 -0.0139 0.029 Uiso 1 1 calc R . .
C50 C 0.6814(4) -0.4827(2) 0.1798(3) 0.0378(11) Uani 1 1 d . . .
H50A H 0.6487 -0.4484 0.2192 0.045 Uiso 1 1 calc R . .
H50B H 0.7554 -0.5158 0.1976 0.045 Uiso 1 1 calc R . .
C51 C 0.5659(4) -0.5337(2) 0.1684(3) 0.0339(10) Uani 1 1 d . . .
C52 C 0.4848(5) -0.5664(3) 0.2297(3) 0.0456(12) Uani 1 1 d . . .
H52 H 0.5001 -0.5559 0.2782 0.055 Uiso 1 1 calc R . .
C53 C 0.3796(5) -0.6154(3) 0.2213(3) 0.0592(15) Uani 1 1 d . . .
H53 H 0.3255 -0.6375 0.2637 0.071 Uiso 1 1 calc R . .
C54 C 0.3572(6) -0.6304(3) 0.1503(4) 0.0697(18) Uani 1 1 d . . .
H54 H 0.2870 -0.6628 0.1440 0.084 Uiso 1 1 calc R . .
C55 C 0.4373(6) -0.5981(3) 0.0880(4) 0.0679(18) Uani 1 1 d . . .
H55 H 0.4224 -0.6091 0.0395 0.082 Uiso 1 1 calc R . .
C56 C 0.5404(5) -0.5491(3) 0.0974(3) 0.0443(12) Uani 1 1 d . . .
H56 H 0.5932 -0.5263 0.0549 0.053 Uiso 1 1 calc R . .
C57 C 0.8781(4) -0.4529(2) 0.0821(3) 0.0355(10) Uani 1 1 d . . .
H57A H 0.8950 -0.4306 0.0300 0.043 Uiso 1 1 calc R . .
H57B H 0.8914 -0.5092 0.0819 0.043 Uiso 1 1 calc R . .
C58 C 0.9822(4) -0.4226(2) 0.1275(2) 0.0275(9) Uani 1 1 d . . .
C59 C 0.9519(4) -0.3622(2) 0.1740(2) 0.0360(11) Uani 1 1 d . . .
H59 H 0.8643 -0.3388 0.1783 0.043 Uiso 1 1 calc R . .
C60 C 1.0496(4) -0.3363(3) 0.2142(3) 0.0377(11) Uani 1 1 d . . .
H60 H 1.0277 -0.2953 0.2450 0.045 Uiso 1 1 calc R . .
C61 C 1.1775(4) -0.3703(3) 0.2090(3) 0.0403(12) Uani 1 1 d . . .
H61 H 1.2430 -0.3532 0.2365 0.048 Uiso 1 1 calc R . .
C62 C 1.2098(4) -0.4299(3) 0.1631(3) 0.0457(13) Uani 1 1 d . . .
H62 H 1.2977 -0.4530 0.1593 0.055 Uiso 1 1 calc R . .
C63 C 1.1132(4) -0.4560(3) 0.1224(3) 0.0373(11) Uani 1 1 d . . .
H63 H 1.1365 -0.4964 0.0912 0.045 Uiso 1 1 calc R . .
N1 N 0.7096(3) 0.1928(2) 0.39137(18) 0.0328(8) Uani 1 1 d . . .
N2 N -0.3850(3) -0.2080(2) 0.33566(16) 0.0280(8) Uani 1 1 d . . .
N3 N 0.7364(3) -0.4347(2) 0.1117(2) 0.0345(9) Uani 1 1 d . . .
O1 O 0.3223(2) 0.10415(15) 0.14734(13) 0.0217(6) Uani 1 1 d . . .
O2 O 0.4649(2) 0.00112(14) 0.14805(12) 0.0175(5) Uani 1 1 d . . .
O3 O 0.1444(2) -0.03211(16) 0.17133(13) 0.0241(6) Uani 1 1 d . . .
O4 O 0.0740(2) -0.07212(14) 0.06947(13) 0.0186(5) Uani 1 1 d . . .
O5 O 0.3520(2) -0.12970(15) 0.07239(14) 0.0246(6) Uani 1 1 d . . .
O6 O 0.2763(2) -0.01238(15) -0.06855(13) 0.0206(6) Uani 1 1 d . . .
O7 O 0.4585(2) 0.08348(14) -0.00849(13) 0.0196(6) Uani 1 1 d . . .
O8 O 0.1075(2) 0.09473(14) 0.03413(13) 0.0196(5) Uani 1 1 d . . .
O9 O 0.1282(4) 0.2259(2) 0.1797(3) 0.0928(16) Uani 1 1 d . . .
O10 O 0.9932(4) 0.0922(2) 0.2471(2) 0.0636(11) Uani 1 1 d . . .
Tb1 Tb 0.294208(16) 0.003674(10) 0.061001(9) 0.01470(6) Uani 1 1 d . . .

loop_
_atom_site_aniso_label
_atom_site_aniso_U_11
_atom_site_aniso_U_22
_atom_site_aniso_U_33
_atom_site_aniso_U_23
_atom_site_aniso_U_13
_atom_site_aniso_U_12
C1 0.0158(18) 0.025(2) 0.0144(17) 0.0024(16) 0.0014(14) -0.0077(16)
C2 0.0172(18) 0.023(2) 0.0195(18) -0.0022(16) -0.0016(15) -0.0053(16)
C3 0.024(2) 0.027(2) 0.031(2) -0.0017(18) -0.0090(17) -0.0017(18)
C4 0.035(2) 0.023(2) 0.029(2) -0.0085(18) -0.0078(18) -0.0074(19)
C5 0.0204(19) 0.041(3) 0.0179(19) -0.0063(18) -0.0026(15) -0.0085(18)
C6 0.0196(19) 0.041(3) 0.0171(19) -0.0002(18) -0.0044(15) -0.0026(18)
C7 0.0170(18) 0.028(2) 0.0192(18) -0.0057(16) 0.0021(15) -0.0041(17)
C8 0.037(2) 0.057(3) 0.032(2) -0.023(2) -0.009(2) -0.007(2)
C9 0.059(3) 0.044(3) 0.034(2) -0.014(2) -0.030(2) -0.005(2)
C10 0.051(3) 0.053(3) 0.046(3) -0.002(3) -0.013(2) -0.017(3)
C11 0.068(4) 0.063(4) 0.057(3) 0.008(3) -0.026(3) -0.022(3)
C12 0.105(5) 0.059(4) 0.054(4) 0.015(3) -0.049(4) -0.022(4)
C13 0.138(6) 0.029(3) 0.057(4) -0.001(3) -0.041(4) -0.004(4)
C14 0.108(5) 0.056(4) 0.041(3) -0.014(3) -0.029(3) 0.012(4)
C15 0.026(2) 0.049(3) 0.027(2) -0.013(2) -0.0078(17) -0.010(2)
C16 0.030(2) 0.045(3) 0.0181(19) -0.0164(19) -0.0022(17) -0.004(2)
C17 0.031(2) 0.041(3) 0.033(2) -0.019(2) -0.0020(18) -0.001(2)
C18 0.055(3) 0.041(3) 0.032(2) -0.012(2) -0.009(2) 0.008(2)
C19 0.070(4) 0.056(4) 0.029(2) -0.009(2) 0.006(2) -0.009(3)
C20 0.048(3) 0.083(4) 0.032(3) -0.009(3) 0.009(2) -0.031(3)
C21 0.033(2) 0.077(4) 0.025(2) -0.015(2) -0.0026(19) -0.012(2)
C22 0.0147(17) 0.020(2) 0.0215(19) -0.0028(16) -0.0010(14) 0.0010(15)
C23 0.0167(18) 0.019(2) 0.0193(18) -0.0018(15) -0.0010(14) -0.0004(15)
C24 0.025(2) 0.034(3) 0.023(2) 0.0004(17) -0.0070(16) -0.0161(18)
C25 0.030(2) 0.043(3) 0.0116(18) 0.0005(17) -0.0032(16) -0.0118(19)
C26 0.0176(18) 0.025(2) 0.0226(19) 0.0043(16) -0.0012(15) -0.0069(16)
C27 0.0218(19) 0.025(2) 0.0225(19) -0.0036(16) -0.0025(15) -0.0102(17)
C28 0.0233(19) 0.022(2) 0.0176(18) -0.0012(16) -0.0029(15) -0.0051(16)
C29 0.025(2) 0.046(3) 0.023(2) -0.0036(19) 0.0045(17) -0.010(2)
C30 0.021(2) 0.055(3) 0.019(2) 0.002(2) 0.0063(16) -0.016(2)
C31 0.049(3) 0.055(4) 0.038(3) 0.004(2) -0.018(2) -0.010(3)
C32 0.060(3) 0.067(4) 0.054(3) 0.011(3) -0.023(3) -0.004(3)
C33 0.048(3) 0.092(5) 0.046(3) 0.023(3) -0.022(3) -0.013(3)
C34 0.054(3) 0.090(5) 0.029(3) -0.001(3) -0.012(2) -0.018(3)
C35 0.039(3) 0.069(4) 0.030(2) -0.008(2) -0.008(2) -0.013(3)
C36 0.022(2) 0.069(4) 0.032(2) 0.008(2) -0.0023(18) -0.019(2)
C37 0.025(2) 0.059(3) 0.019(2) -0.005(2) 0.0018(16) -0.015(2)
C38 0.028(2) 0.065(3) 0.027(2) -0.011(2) 0.0010(18) -0.014(2)
C39 0.025(2) 0.103(5) 0.037(3) -0.007(3) 0.006(2) -0.025(3)
C40 0.053(4) 0.091(5) 0.046(3) 0.016(3) -0.012(3) -0.045(4)
C41 0.067(4) 0.059(4) 0.063(3) 0.006(3) -0.025(3) -0.024(3)
C42 0.030(2) 0.067(4) 0.043(3) -0.010(3) -0.009(2) -0.006(2)
C43 0.0197(19) 0.016(2) 0.0160(17) -0.0041(15) -0.0066(15) -0.0042(15)
C44 0.0152(18) 0.020(2) 0.0226(19) 0.0001(16) -0.0056(15) -0.0056(15)
C45 0.0143(18) 0.022(2) 0.033(2) 0.0010(17) -0.0032(16) -0.0070(16)
C46 0.0193(19) 0.017(2) 0.037(2) 0.0064(17) -0.0067(17) -0.0074(16)
C47 0.021(2) 0.016(2) 0.043(2) -0.0033(18) -0.0155(18) -0.0001(16)
C48 0.0151(18) 0.027(2) 0.039(2) -0.0069(19) -0.0024(16) -0.0017(17)
C49 0.0218(19) 0.026(2) 0.027(2) -0.0012(17) -0.0044(16) -0.0090(17)
C50 0.036(2) 0.022(2) 0.059(3) 0.005(2) -0.028(2) 0.0007(19)
C51 0.036(2) 0.013(2) 0.055(3) 0.008(2) -0.023(2) 0.0007(18)
C52 0.046(3) 0.033(3) 0.057(3) 0.013(2) -0.018(2) 0.002(2)
C53 0.047(3) 0.045(3) 0.080(4) 0.026(3) -0.005(3) -0.007(3)
C54 0.061(4) 0.052(4) 0.102(5) 0.021(3) -0.037(4) -0.029(3)
C55 0.080(4) 0.048(4) 0.083(4) 0.008(3) -0.039(3) -0.034(3)
C56 0.050(3) 0.027(3) 0.059(3) 0.005(2) -0.024(2) -0.011(2)
C57 0.028(2) 0.022(2) 0.060(3) -0.007(2) -0.018(2) 0.0081(18)
C58 0.021(2) 0.020(2) 0.041(2) 0.0030(18) -0.0091(17) -0.0015(17)
C59 0.029(2) 0.026(3) 0.056(3) -0.003(2) -0.017(2) 0.0032(19)
C60 0.040(3) 0.030(3) 0.046(3) -0.004(2) -0.017(2) -0.004(2)
C61 0.035(3) 0.035(3) 0.054(3) 0.007(2) -0.023(2) -0.015(2)
C62 0.020(2) 0.042(3) 0.077(4) 0.008(3) -0.017(2) -0.004(2)
C63 0.028(2) 0.030(3) 0.053(3) 0.003(2) -0.006(2) 0.001(2)
N1 0.0315(19) 0.042(2) 0.0289(18) -0.0099(16) -0.0097(15) -0.0110(17)
N2 0.0229(17) 0.044(2) 0.0175(16) 0.0034(15) -0.0035(13) -0.0102(16)
N3 0.0216(17) 0.022(2) 0.062(2) 0.0014(18) -0.0185(17) -0.0011(15)
O1 0.0189(13) 0.0234(15) 0.0241(13) -0.0039(11) -0.0070(11) 0.0006(11)
O2 0.0164(12) 0.0191(15) 0.0175(12) -0.0039(11) -0.0015(10) -0.0023(11)
O3 0.0229(13) 0.0341(17) 0.0168(12) -0.0022(11) -0.0032(11) -0.0135(12)
O4 0.0160(12) 0.0227(15) 0.0176(13) -0.0035(11) -0.0013(10) -0.0053(11)
O5 0.0180(13) 0.0173(15) 0.0381(15) 0.0002(12) -0.0040(12) -0.0006(11)
O6 0.0167(13) 0.0270(16) 0.0189(13) -0.0019(11) -0.0044(10) -0.0041(11)
O7 0.0229(13) 0.0184(14) 0.0183(13) 0.0013(11) -0.0056(10) -0.0063(11)
O8 0.0167(12) 0.0213(15) 0.0211(13) 0.0017(11) -0.0051(10) -0.0027(11)
O9 0.048(2) 0.041(2) 0.183(5) -0.033(3) 0.029(3) -0.0076(19)
O10 0.061(2) 0.070(3) 0.057(2) -0.033(2) 0.0300(18) -0.021(2)
Tb1 0.01215(9) 0.01688(11) 0.01555(9) 0.00060(6) -0.00339(6) -0.00463(6)

loop_
_atom_type_symbol
_atom_type_description
_atom_type_scat_dispersion_real
_atom_type_scat_dispersion_imag
_atom_type_scat_source
C C 0.0033 0.0016 'International Tables Vol C Tables 4.2.6.8 and 6.1.1.4'
H H 0.0000 0.0000 'International Tables Vol C Tables 4.2.6.8 and 6.1.1.4'
N N 0.0061 0.0033 'International Tables Vol C Tables 4.2.6.8 and 6.1.1.4'
O O 0.0106 0.0060 'International Tables Vol C Tables 4.2.6.8 and 6.1.1.4'
Tb Tb -0.1723 4.1537 'International Tables Vol C Tables 4.2.6.8 and 6.1.1.4'
S S 0.1246 0.1234 'International Tables Vol C Tables 4.2.6.8 and 6.1.1.4'

loop_
_geom_angle_atom_site_label_1
_geom_angle_atom_site_label_2
_geom_angle_atom_site_label_3
_geom_angle
_geom_angle_site_symmetry_1
_geom_angle_site_symmetry_3
_geom_angle_publ_flag
O2 C1 O1 119.9(3) . . ?
O2 C1 C2 119.6(3) . . ?
O1 C1 C2 120.6(3) . . ?
O2 C1 Tb1 59.09(16) . . ?
O1 C1 Tb1 60.80(17) . . ?
C2 C1 Tb1 177.8(2) . . ?
C7 C2 C3 117.7(3) . . ?
C7 C2 C1 121.2(3) . . ?
C3 C2 C1 121.2(3) . . ?
C2 C3 C4 121.7(4) . . ?
C2 C3 H3 119.1 . . ?
C4 C3 H3 119.1 . . ?
C3 C4 C5 120.4(4) . . ?
C3 C4 H4 119.8 . . ?
C5 C4 H4 119.8 . . ?
N1 C5 C6 121.4(4) . . ?
N1 C5 C4 121.1(4) . . ?
C6 C5 C4 117.6(3) . . ?
C7 C6 C5 121.2(4) . . ?
C7 C6 H6 119.4 . . ?
C5 C6 H6 119.4 . . ?
C6 C7 C2 121.4(4) . . ?
C6 C7 H7 119.3 . . ?
C2 C7 H7 119.3 . . ?
N1 C8 C9 114.6(4) . . ?
N1 C8 H8A 108.6 . . ?
C9 C8 H8A 108.6 . . ?
N1 C8 H8B 108.6 . . ?
C9 C8 H8B 108.6 . . ?
H8A C8 H8B 107.6 . . ?
C14 C9 C10 117.2(5) . . ?
C14 C9 C8 120.7(5) . . ?
C10 C9 C8 122.0(4) . . ?
C9 C10 C11 122.0(5) . . ?
C9 C10 H10 119.0 . . ?
C11 C10 H10 119.0 . . ?
C12 C11 C10 119.6(6) . . ?
C12 C11 H11 120.2 . . ?
C10 C11 H11 120.2 . . ?
C11 C12 C13 120.1(6) . . ?
C11 C12 H12 120.0 . . ?
C13 C12 H12 120.0 . . ?
C12 C13 C14 119.8(6) . . ?
C12 C13 H13 120.1 . . ?
C14 C13 H13 120.1 . . ?
C9 C14 C13 121.3(6) . . ?
C9 C14 H14 119.4 . . ?
C13 C14 H14 119.4 . . ?
N1 C15 C16 116.1(3) . . ?
N1 C15 H15A 108.3 . . ?
C16 C15 H15A 108.3 . . ?
N1 C15 H15B 108.3 . . ?
C16 C15 H15B 108.3 . . ?
H15A C15 H15B 107.4 . . ?
C21 C16 C17 117.8(4) . . ?
C21 C16 C15 122.5(4) . . ?
C17 C16 C15 119.7(4) . . ?
C18 C17 C16 121.6(4) . . ?
C18 C17 H17 119.2 . . ?
C16 C17 H17 119.2 . . ?
C17 C18 C19 120.0(4) . . ?
C17 C18 H18 120.0 . . ?
C19 C18 H18 120.0 . . ?
C18 C19 C20 119.6(5) . . ?
C18 C19 H19 120.2 . . ?
C20 C19 H19 120.2 . . ?
C21 C20 C19 120.1(4) . . ?
C21 C20 H20 120.0 . . ?
C19 C20 H20 120.0 . . ?
C20 C21 C16 121.0(4) . . ?
C20 C21 H21 119.5 . . ?
C16 C21 H21 119.5 . . ?
O4 C22 O3 119.2(3) . . ?
O4 C22 C23 122.2(3) . . ?
O3 C22 C23 118.5(3) . . ?
O4 C22 Tb1 64.30(17) . . ?
O3 C22 Tb1 55.22(17) . . ?
C23 C22 Tb1 172.6(2) . . ?
C24 C23 C28 117.0(3) . . ?
C24 C23 C22 120.5(3) . . ?
C28 C23 C22 122.5(3) . . ?
C25 C24 C23 122.1(3) . . ?
C25 C24 H24 118.9 . . ?
C23 C24 H24 118.9 . . ?
C24 C25 C26 120.9(3) . . ?
C24 C25 H25 119.5 . . ?
C26 C25 H25 119.5 . . ?
C27 C26 N2 121.4(3) . . ?
C27 C26 C25 116.7(3) . . ?
N2 C26 C25 121.9(3) . . ?
C28 C27 C26 121.5(3) . . ?
C28 C27 H27 119.2 . . ?
C26 C27 H27 119.2 . . ?
C27 C28 C23 121.6(3) . . ?
C27 C28 H28 119.2 . . ?
C23 C28 H28 119.2 . . ?
N2 C29 C30 115.8(4) . . ?
N2 C29 H29A 108.3 . . ?
C30 C29 H29A 108.3 . . ?
N2 C29 H29B 108.3 . . ?
C30 C29 H29B 108.3 . . ?
H29A C29 H29B 107.4 . . ?
C35 C30 C31 118.5(4) . . ?
C35 C30 C29 119.3(4) . . ?
C31 C30 C29 122.0(4) . . ?
C30 C31 C32 121.4(5) . . ?
C30 C31 H31 119.3 . . ?
C32 C31 H31 119.3 . . ?
C31 C32 C33 118.7(6) . . ?
C31 C32 H32 120.7 . . ?
C33 C32 H32 120.7 . . ?
C34 C33 C32 120.6(5) . . ?
C34 C33 H33 119.7 . . ?
C32 C33 H33 119.7 . . ?
C33 C34 C35 120.3(5) . . ?
C33 C34 H34 119.8 . . ?
C35 C34 H34 119.8 . . ?
C30 C35 C34 120.4(5) . . ?
C30 C35 H35 119.8 . . ?
C34 C35 H35 119.8 . . ?
N2 C36 C37 112.9(4) . . ?
N2 C36 H36A 109.0 . . ?
C37 C36 H36A 109.0 . . ?
N2 C36 H36B 109.0 . . ?
C37 C36 H36B 109.0 . . ?
H36A C36 H36B 107.8 . . ?
C42 C37 C38 118.2(4) . . ?
C42 C37 C36 122.3(4) . . ?
C38 C37 C36 119.4(5) . . ?
C37 C38 C39 120.7(5) . . ?
C37 C38 H38 119.7 . . ?
C39 C38 H38 119.7 . . ?
C40 C39 C38 120.1(5) . . ?
C40 C39 H39 120.0 . . ?
C38 C39 H39 120.0 . . ?
C39 C40 C41 120.5(5) . . ?
C39 C40 H40 119.7 . . ?
C41 C40 H40 119.7 . . ?
C40 C41 C42 119.5(6) . . ?
C40 C41 H41 120.2 . . ?
C42 C41 H41 120.2 . . ?
C37 C42 C41 121.0(5) . . ?
C37 C42 H42 119.5 . . ?
C41 C42 H42 119.5 . . ?
O5 C43 O7 121.1(3) . 2_655 ?
O5 C43 C44 117.9(3) . . ?
O7 C43 C44 120.9(3) 2_655 . ?
O5 C43 Tb1 47.94(17) . . ?
O7 C43 Tb1 73.6(2) 2_655 . ?
C44 C43 Tb1 163.5(2) . . ?
C45 C44 C49 117.6(4) . . ?
C45 C44 C43 120.1(3) . . ?
C49 C44 C43 122.2(3) . . ?
C44 C45 C46 122.2(4) . . ?
C44 C45 H45 118.9 . . ?
C46 C45 H45 118.9 . . ?
C45 C46 C47 120.2(3) . . ?
C45 C46 H46 119.9 . . ?
C47 C46 H46 119.9 . . ?
N3 C47 C46 120.3(4) . . ?
N3 C47 C48 122.0(4) . . ?
C46 C47 C48 117.7(4) . . ?
C49 C48 C47 120.8(4) . . ?
C49 C48 H48 119.6 . . ?
C47 C48 H48 119.6 . . ?
C48 C49 C44 121.5(4) . . ?
C48 C49 H49 119.3 . . ?
C44 C49 H49 119.3 . . ?
N3 C50 C51 114.6(3) . . ?
N3 C50 H50A 108.6 . . ?
C51 C50 H50A 108.6 . . ?
N3 C50 H50B 108.6 . . ?
C51 C50 H50B 108.6 . . ?
H50A C50 H50B 107.6 . . ?
C52 C51 C56 118.3(4) . . ?
C52 C51 C50 120.1(4) . . ?
C56 C51 C50 121.7(4) . . ?
C51 C52 C53 121.6(5) . . ?
C51 C52 H52 119.2 . . ?
C53 C52 H52 119.2 . . ?
C54 C53 C52 119.0(5) . . ?
C54 C53 H53 120.5 . . ?
C52 C53 H53 120.5 . . ?
C53 C54 C55 120.4(5) . . ?
C53 C54 H54 119.8 . . ?
C55 C54 H54 119.8 . . ?
C54 C55 C56 119.7(5) . . ?
C54 C55 H55 120.1 . . ?
C56 C55 H55 120.1 . . ?
C51 C56 C55 121.0(5) . . ?
C51 C56 H56 119.5 . . ?
C55 C56 H56 119.5 . . ?
N3 C57 C58 113.6(4) . . ?
N3 C57 H57A 108.9 . . ?
C58 C57 H57A 108.9 . . ?
N3 C57 H57B 108.9 . . ?
C58 C57 H57B 108.9 . . ?
H57A C57 H57B 107.7 . . ?
C63 C58 C59 118.0(4) . . ?
C63 C58 C57 119.2(4) . . ?
C59 C58 C57 122.8(3) . . ?
C60 C59 C58 121.0(4) . . ?
C60 C59 H59 119.5 . . ?
C58 C59 H59 119.5 . . ?
C61 C60 C59 120.1(4) . . ?
C61 C60 H60 119.9 . . ?
C59 C60 H60 119.9 . . ?
C60 C61 C62 119.8(4) . . ?
C60 C61 H61 120.1 . . ?
C62 C61 H61 120.1 . . ?
C61 C62 C63 120.5(4) . . ?
C61 C62 H62 119.8 . . ?
C63 C62 H62 119.8 . . ?
C62 C63 C58 120.6(4) . . ?
C62 C63 H63 119.7 . . ?
C58 C63 H63 119.7 . . ?
C5 N1 C8 122.2(4) . . ?
C5 N1 C15 121.8(3) . . ?
C8 N1 C15 115.7(3) . . ?
C26 N2 C29 116.7(3) . . ?
C26 N2 C36 117.3(3) . . ?
C29 N2 C36 112.3(3) . . ?
C47 N3 C57 121.5(4) . . ?
C47 N3 C50 119.6(4) . . ?
C57 N3 C50 115.8(3) . . ?
C1 O1 Tb1 92.2(2) . . ?
C1 O2 Tb1 94.11(19) . . ?
C22 O3 Tb1 98.2(2) . . ?
C22 O4 Tb1 89.35(19) . . ?
C43 O5 Tb1 108.4(2) . . ?
C43 O7 Tb1 166.2(2) 2_655 . ?
C43 O7 Tb1 81.4(2) 2_655 2_655 ?
Tb1 O7 Tb1 112.30(10) . 2_655 ?
O7 Tb1 O5 116.08(9) . . ?
O7 Tb1 O3 152.37(8) . . ?
O5 Tb1 O3 81.51(9) . . ?
O7 Tb1 O6 74.56(8) . . ?
O5 Tb1 O6 86.22(9) . . ?
O3 Tb1 O6 130.28(8) . . ?
O7 Tb1 O2 78.97(8) . . ?
O5 Tb1 O2 79.53(8) . . ?
O3 Tb1 O2 84.02(8) . . ?
O6 Tb1 O2 140.40(8) . . ?
O7 Tb1 O8 92.68(9) . . ?
O5 Tb1 O8 141.84(8) . . ?
O3 Tb1 O8 83.20(9) . . ?
O6 Tb1 O8 77.52(8) . . ?
O2 Tb1 O8 133.13(8) . . ?
O7 Tb1 O1 76.62(8) . . ?
O5 Tb1 O1 129.33(8) . . ?
O3 Tb1 O1 75.76(8) . . ?
O6 Tb1 O1 141.83(8) . . ?
O2 Tb1 O1 53.75(8) . . ?
O8 Tb1 O1 79.39(8) . . ?
O7 Tb1 O4 150.28(8) . . ?
O5 Tb1 O4 71.57(8) . . ?
O3 Tb1 O4 52.85(7) . . ?
O6 Tb1 O4 77.53(7) . . ?
O2 Tb1 O4 130.29(8) . . ?
O8 Tb1 O4 71.31(8) . . ?
O1 Tb1 O4 122.42(8) . . ?
O7 Tb1 C1 75.84(9) . . ?
O5 Tb1 C1 104.76(10) . . ?
O3 Tb1 C1 79.14(9) . . ?
O6 Tb1 C1 150.30(9) . . ?
O2 Tb1 C1 26.80(9) . . ?
O8 Tb1 C1 106.36(10) . . ?
O1 Tb1 C1 26.96(10) . . ?
O4 Tb1 C1 131.99(8) . . ?
O7 Tb1 C22 169.93(10) . . ?
O5 Tb1 C22 73.44(10) . . ?
O3 Tb1 C22 26.59(9) . . ?
O6 Tb1 C22 103.88(9) . . ?
O2 Tb1 C22 107.01(9) . . ?
O8 Tb1 C22 77.31(10) . . ?
O1 Tb1 C22 100.14(9) . . ?
O4 Tb1 C22 26.35(8) . . ?
C1 Tb1 C22 105.69(10) . . ?
O7 Tb1 O7 67.70(10) . 2_655 ?
O5 Tb1 O7 48.42(8) . 2_655 ?
O3 Tb1 O7 124.91(8) . 2_655 ?
O6 Tb1 O7 75.10(7) . 2_655 ?
O2 Tb1 O7 67.78(7) . 2_655 ?
O8 Tb1 O7 149.68(7) . 2_655 ?
O1 Tb1 O7 115.69(7) . 2_655 ?
O4 Tb1 O7 114.44(8) . 2_655 ?
C1 Tb1 O7 91.50(9) . 2_655 ?
C22 Tb1 O7 121.86(9) . 2_655 ?
O7 Tb1 C43 92.62(10) . . ?
O5 Tb1 C43 23.61(9) . . ?
O3 Tb1 C43 102.12(10) . . ?
O6 Tb1 C43 81.63(9) . . ?
O2 Tb1 C43 70.63(8) . . ?
O8 Tb1 C43 156.24(8) . . ?
O1 Tb1 C43 124.35(8) . . ?
O4 Tb1 C43 93.26(9) . . ?
C1 Tb1 C43 97.39(10) . . ?
C22 Tb1 C43 97.01(10) . . ?
O7 Tb1 C43 24.93(8) 2_655 . ?

loop_
_geom_bond_atom_site_label_1
_geom_bond_atom_site_label_2
_geom_bond_distance
_geom_bond_site_symmetry_2
_geom_bond_publ_flag
C1 O2 1.271(4) . ?
C1 O1 1.277(4) . ?
C1 C2 1.484(5) . ?
C1 Tb1 2.813(3) . ?
C2 C7 1.387(5) . ?
C2 C3 1.387(5) . ?
C3 C4 1.393(5) . ?
C3 H3 0.9300 . ?
C4 C5 1.400(6) . ?
C4 H4 0.9300 . ?
C5 N1 1.389(4) . ?
C5 C6 1.398(6) . ?
C6 C7 1.383(5) . ?
C6 H6 0.9300 . ?
C7 H7 0.9300 . ?
C8 N1 1.447(6) . ?
C8 C9 1.530(7) . ?
C8 H8A 0.9700 . ?
C8 H8B 0.9700 . ?
C9 C14 1.368(7) . ?
C9 C10 1.388(7) . ?
C10 C11 1.392(7) . ?
C10 H10 0.9300 . ?
C11 C12 1.348(8) . ?
C11 H11 0.9300 . ?
C12 C13 1.378(9) . ?
C12 H12 0.9300 . ?
C13 C14 1.398(8) . ?
C13 H13 0.9300 . ?
C14 H14 0.9300 . ?
C15 N1 1.458(5) . ?
C15 C16 1.502(6) . ?
C15 H15A 0.9700 . ?
C15 H15B 0.9700 . ?
C16 C21 1.390(6) . ?
C16 C17 1.391(6) . ?
C17 C18 1.373(6) . ?
C17 H17 0.9300 . ?
C18 C19 1.380(7) . ?
C18 H18 0.9300 . ?
C19 C20 1.386(7) . ?
C19 H19 0.9300 . ?
C20 C21 1.380(7) . ?
C20 H20 0.9300 . ?
C21 H21 0.9300 . ?
C22 O4 1.261(4) . ?
C22 O3 1.285(4) . ?
C22 C23 1.480(5) . ?
C22 Tb1 2.841(4) . ?
C23 C24 1.383(5) . ?
C23 C28 1.388(5) . ?
C24 C25 1.374(5) . ?
C24 H24 0.9300 . ?
C25 C26 1.401(5) . ?
C25 H25 0.9300 . ?
C26 C27 1.399(5) . ?
C26 N2 1.399(4) . ?
C27 C28 1.373(5) . ?
C27 H27 0.9300 . ?
C28 H28 0.9300 . ?
C29 N2 1.462(5) . ?
C29 C30 1.507(6) . ?
C29 H29A 0.9700 . ?
C29 H29B 0.9700 . ?
C30 C35 1.381(6) . ?
C30 C31 1.386(7) . ?
C31 C32 1.387(7) . ?
C31 H31 0.9300 . ?
C32 C33 1.395(7) . ?
C32 H32 0.9300 . ?
C33 C34 1.353(8) . ?
C33 H33 0.9300 . ?
C34 C35 1.397(7) . ?
C34 H34 0.9300 . ?
C35 H35 0.9300 . ?
C36 N2 1.473(5) . ?
C36 C37 1.516(6) . ?
C36 H36A 0.9700 . ?
C36 H36B 0.9700 . ?
C37 C42 1.380(7) . ?
C37 C38 1.383(6) . ?
C38 C39 1.390(6) . ?
C38 H38 0.9300 . ?
C39 C40 1.356(8) . ?
C39 H39 0.9300 . ?
C40 C41 1.371(8) . ?
C40 H40 0.9300 . ?
C41 C42 1.389(7) . ?
C41 H41 0.9300 . ?
C42 H42 0.9300 . ?
C43 O5 1.258(4) . ?
C43 O7 1.270(4) 2_655 ?
C43 C44 1.478(5) . ?
C43 Tb1 2.979(4) . ?
C44 C45 1.379(5) . ?
C44 C49 1.392(5) . ?
C45 C46 1.382(5) . ?
C45 H45 0.9300 . ?
C46 C47 1.400(5) . ?
C46 H46 0.9300 . ?
C47 N3 1.381(5) . ?
C47 C48 1.407(5) . ?
C48 C49 1.374(6) . ?
C48 H48 0.9300 . ?
C49 H49 0.9300 . ?
C50 N3 1.465(6) . ?
C50 C51 1.510(5) . ?
C50 H50A 0.9700 . ?
C50 H50B 0.9700 . ?
C51 C52 1.364(6) . ?
C51 C56 1.371(6) . ?
C52 C53 1.394(7) . ?
C52 H52 0.9300 . ?
C53 C54 1.359(8) . ?
C53 H53 0.9300 . ?
C54 C55 1.369(8) . ?
C54 H54 0.9300 . ?
C55 C56 1.383(6) . ?
C55 H55 0.9300 . ?
C56 H56 0.9300 . ?
C57 N3 1.456(5) . ?
C57 C58 1.517(5) . ?
C57 H57A 0.9700 . ?
C57 H57B 0.9700 . ?
C58 C63 1.381(6) . ?
C58 C59 1.382(6) . ?
C59 C60 1.380(5) . ?
C59 H59 0.9300 . ?
C60 C61 1.358(6) . ?
C60 H60 0.9300 . ?
C61 C62 1.367(7) . ?
C61 H61 0.9300 . ?
C62 C63 1.377(6) . ?
C62 H62 0.9300 . ?
C63 H63 0.9300 . ?
O1 Tb1 2.458(2) . ?
O2 Tb1 2.420(2) . ?
O3 Tb1 2.358(2) . ?
O4 Tb1 2.560(2) . ?
O5 Tb1 2.332(3) . ?
O6 Tb1 2.378(2) . ?
O7 C43 1.270(4) 2_655 ?
O7 Tb1 2.330(2) . ?
O7 Tb1 2.891(3) 2_655 ?
O8 Tb1 2.421(3) . ?
Tb1 O7 2.891(3) 2_655 ?

loop_
_geom_torsion_atom_site_label_1
_geom_torsion_atom_site_label_2
_geom_torsion_atom_site_label_3
_geom_torsion_atom_site_label_4
_geom_torsion
_geom_torsion_site_symmetry_1
_geom_torsion_site_symmetry_2
_geom_torsion_site_symmetry_3
_geom_torsion_site_symmetry_4
_geom_torsion_publ_flag
O2 C1 C2 C7 -7.7(5) . . . . ?
O1 C1 C2 C7 172.5(3) . . . . ?
Tb1 C1 C2 C7 -58(7) . . . . ?
O2 C1 C2 C3 171.7(3) . . . . ?
O1 C1 C2 C3 -8.2(5) . . . . ?
Tb1 C1 C2 C3 121(7) . . . . ?
C7 C2 C3 C4 0.3(5) . . . . ?
C1 C2 C3 C4 -179.1(3) . . . . ?
C2 C3 C4 C5 -1.2(6) . . . . ?
C3 C4 C5 N1 -177.9(4) . . . . ?
C3 C4 C5 C6 0.7(6) . . . . ?
N1 C5 C6 C7 179.2(3) . . . . ?
C4 C5 C6 C7 0.6(5) . . . . ?
C5 C6 C7 C2 -1.5(6) . . . . ?
C3 C2 C7 C6 1.0(5) . . . . ?
C1 C2 C7 C6 -179.6(3) . . . . ?
N1 C8 C9 C14 -177.2(4) . . . . ?
N1 C8 C9 C10 -1.5(6) . . . . ?
C14 C9 C10 C11 -0.2(7) . . . . ?
C8 C9 C10 C11 -176.0(4) . . . . ?
C9 C10 C11 C12 2.1(7) . . . . ?
C10 C11 C12 C13 -3.3(8) . . . . ?
C11 C12 C13 C14 2.6(8) . . . . ?
C10 C9 C14 C13 -0.5(7) . . . . ?
C8 C9 C14 C13 175.4(5) . . . . ?
C12 C13 C14 C9 -0.7(8) . . . . ?
N1 C15 C16 C21 19.6(6) . . . . ?
N1 C15 C16 C17 -161.4(4) . . . . ?
C21 C16 C17 C18 0.7(6) . . . . ?
C15 C16 C17 C18 -178.3(4) . . . . ?
C16 C17 C18 C19 -1.0(7) . . . . ?
C17 C18 C19 C20 0.2(7) . . . . ?
C18 C19 C20 C21 0.8(8) . . . . ?
C19 C20 C21 C16 -1.1(8) . . . . ?
C17 C16 C21 C20 0.4(7) . . . . ?
C15 C16 C21 C20 179.3(4) . . . . ?
O4 C22 C23 C24 176.3(4) . . . . ?
O3 C22 C23 C24 -5.6(5) . . . . ?
Tb1 C22 C23 C24 25(2) . . . . ?
O4 C22 C23 C28 -5.8(6) . . . . ?
O3 C22 C23 C28 172.2(3) . . . . ?
Tb1 C22 C23 C28 -157.1(18) . . . . ?
C28 C23 C24 C25 -3.1(6) . . . . ?
C22 C23 C24 C25 174.9(4) . . . . ?
C23 C24 C25 C26 -0.4(7) . . . . ?
C24 C25 C26 C27 3.6(6) . . . . ?
C24 C25 C26 N2 -177.4(4) . . . . ?
N2 C26 C27 C28 177.6(4) . . . . ?
C25 C26 C27 C28 -3.4(6) . . . . ?
C26 C27 C28 C23 0.0(6) . . . . ?
C24 C23 C28 C27 3.3(6) . . . . ?
C22 C23 C28 C27 -174.6(4) . . . . ?
N2 C29 C30 C35 156.1(4) . . . . ?
N2 C29 C30 C31 -27.4(5) . . . . ?
C35 C30 C31 C32 0.4(7) . . . . ?
C29 C30 C31 C32 -176.2(4) . . . . ?
C30 C31 C32 C33 -0.1(7) . . . . ?
C31 C32 C33 C34 -0.1(8) . . . . ?
C32 C33 C34 C35 0.1(8) . . . . ?
C31 C30 C35 C34 -0.4(6) . . . . ?
C29 C30 C35 C34 176.3(4) . . . . ?
C33 C34 C35 C30 0.1(7) . . . . ?
N2 C36 C37 C42 -48.3(6) . . . . ?
N2 C36 C37 C38 133.8(4) . . . . ?
C42 C37 C38 C39 0.6(6) . . . . ?
C36 C37 C38 C39 178.6(4) . . . . ?
C37 C38 C39 C40 -0.8(7) . . . . ?
C38 C39 C40 C41 0.8(8) . . . . ?
C39 C40 C41 C42 -0.7(8) . . . . ?
C38 C37 C42 C41 -0.5(6) . . . . ?
C36 C37 C42 C41 -178.3(4) . . . . ?
C40 C41 C42 C37 0.5(7) . . . . ?
O5 C43 C44 C45 -11.2(5) . . . . ?
O7 C43 C44 C45 167.0(3) 2_655 . . . ?
Tb1 C43 C44 C45 16.9(9) . . . . ?
O5 C43 C44 C49 172.5(3) . . . . ?
O7 C43 C44 C49 -9.3(5) 2_655 . . . ?
Tb1 C43 C44 C49 -159.4(6) . . . . ?
C49 C44 C45 C46 1.9(5) . . . . ?
C43 C44 C45 C46 -174.5(3) . . . . ?
C44 C45 C46 C47 -0.5(5) . . . . ?
C45 C46 C47 N3 179.8(3) . . . . ?
C45 C46 C47 C48 -1.4(5) . . . . ?
N3 C47 C48 C49 -179.4(3) . . . . ?
C46 C47 C48 C49 1.8(5) . . . . ?
C47 C48 C49 C44 -0.3(5) . . . . ?
C45 C44 C49 C48 -1.5(5) . . . . ?
C43 C44 C49 C48 174.9(3) . . . . ?
N3 C50 C51 C52 -164.4(4) . . . . ?
N3 C50 C51 C56 16.4(6) . . . . ?
C56 C51 C52 C53 0.9(7) . . . . ?
C50 C51 C52 C53 -178.4(4) . . . . ?
C51 C52 C53 C54 -0.3(8) . . . . ?
C52 C53 C54 C55 0.3(9) . . . . ?
C53 C54 C55 C56 -0.9(9) . . . . ?
C52 C51 C56 C55 -1.5(7) . . . . ?
C50 C51 C56 C55 177.7(5) . . . . ?
C54 C55 C56 C51 1.5(8) . . . . ?
N3 C57 C58 C63 159.0(4) . . . . ?
N3 C57 C58 C59 -21.2(6) . . . . ?
C63 C58 C59 C60 -0.1(7) . . . . ?
C57 C58 C59 C60 -179.9(4) . . . . ?
C58 C59 C60 C61 -0.5(7) . . . . ?
C59 C60 C61 C62 0.7(7) . . . . ?
C60 C61 C62 C63 -0.4(7) . . . . ?
C61 C62 C63 C58 -0.2(7) . . . . ?
C59 C58 C63 C62 0.4(7) . . . . ?
C57 C58 C63 C62 -179.7(4) . . . . ?
C6 C5 N1 C8 -175.8(4) . . . . ?
C4 C5 N1 C8 2.7(6) . . . . ?
C6 C5 N1 C15 10.9(6) . . . . ?
C4 C5 N1 C15 -170.5(4) . . . . ?
C9 C8 N1 C5 -92.8(4) . . . . ?
C9 C8 N1 C15 80.8(4) . . . . ?
C16 C15 N1 C5 -91.2(4) . . . . ?
C16 C15 N1 C8 95.2(4) . . . . ?
C27 C26 N2 C29 -169.2(4) . . . . ?
C25 C26 N2 C29 11.8(6) . . . . ?
C27 C26 N2 C36 -31.7(6) . . . . ?
C25 C26 N2 C36 149.4(4) . . . . ?
C30 C29 N2 C26 -79.4(5) . . . . ?
C30 C29 N2 C36 141.0(4) . . . . ?
C37 C36 N2 C26 156.2(4) . . . . ?
C37 C36 N2 C29 -64.5(5) . . . . ?
C46 C47 N3 C57 -174.4(3) . . . . ?
C48 C47 N3 C57 6.8(6) . . . . ?
C46 C47 N3 C50 -15.1(5) . . . . ?
C48 C47 N3 C50 166.1(3) . . . . ?
C58 C57 N3 C47 83.5(5) . . . . ?
C58 C57 N3 C50 -76.5(4) . . . . ?
C51 C50 N3 C47 84.7(5) . . . . ?
C51 C50 N3 C57 -114.9(4) . . . . ?
O2 C1 O1 Tb1 -1.8(3) . . . . ?
C2 C1 O1 Tb1 178.1(3) . . . . ?
O1 C1 O2 Tb1 1.8(3) . . . . ?
C2 C1 O2 Tb1 -178.1(3) . . . . ?
O4 C22 O3 Tb1 -6.5(4) . . . . ?
C23 C22 O3 Tb1 175.4(3) . . . . ?
O3 C22 O4 Tb1 5.9(3) . . . . ?
C23 C22 O4 Tb1 -176.1(3) . . . . ?
O7 C43 O5 Tb1 -8.6(4) 2_655 . . . ?
C44 C43 O5 Tb1 169.6(2) . . . . ?
C43 O7 Tb1 O5 171.4(8) 2_655 . . . ?
Tb1 O7 Tb1 O5 -2.11(12) 2_655 . . . ?
C43 O7 Tb1 O3 -63.1(9) 2_655 . . . ?
Tb1 O7 Tb1 O3 123.38(17) 2_655 . . . ?
C43 O7 Tb1 O6 93.6(9) 2_655 . . . ?
Tb1 O7 Tb1 O6 -79.91(9) 2_655 . . . ?
C43 O7 Tb1 O2 -116.1(9) 2_655 . . . ?
Tb1 O7 Tb1 O2 70.34(9) 2_655 . . . ?
C43 O7 Tb1 O8 17.4(9) 2_655 . . . ?
Tb1 O7 Tb1 O8 -156.18(8) 2_655 . . . ?
C43 O7 Tb1 O1 -61.1(9) 2_655 . . . ?
Tb1 O7 Tb1 O1 125.39(10) 2_655 . . . ?
C43 O7 Tb1 O4 73.0(9) 2_655 . . . ?
Tb1 O7 Tb1 O4 -100.58(16) 2_655 . . . ?
C43 O7 Tb1 C1 -88.8(9) 2_655 . . . ?
Tb1 O7 Tb1 C1 97.63(11) 2_655 . . . ?
C43 O7 Tb1 C22 11.2(12) 2_655 . . . ?
Tb1 O7 Tb1 C22 -162.3(5) 2_655 . . . ?
C43 O7 Tb1 O7 173.5(9) 2_655 . . 2_655 ?
Tb1 O7 Tb1 O7 0.0 2_655 . . 2_655 ?
C43 O7 Tb1 C43 174.2(8) 2_655 . . . ?
Tb1 O7 Tb1 C43 0.66(9) 2_655 . . . ?
C43 O5 Tb1 O7 6.9(2) . . . . ?
C43 O5 Tb1 O3 -150.6(2) . . . . ?
C43 O5 Tb1 O6 77.7(2) . . . . ?
C43 O5 Tb1 O2 -65.2(2) . . . . ?
C43 O5 Tb1 O8 141.9(2) . . . . ?
C43 O5 Tb1 O1 -87.0(2) . . . . ?
C43 O5 Tb1 O4 155.8(2) . . . . ?
C43 O5 Tb1 C1 -74.3(2) . . . . ?
C43 O5 Tb1 C22 -176.6(2) . . . . ?
C43 O5 Tb1 O7 4.31(18) . . . 2_655 ?
C22 O3 Tb1 O7 157.9(2) . . . . ?
C22 O3 Tb1 O5 -69.8(2) . . . . ?
C22 O3 Tb1 O6 7.9(3) . . . . ?
C22 O3 Tb1 O2 -150.0(2) . . . . ?
C22 O3 Tb1 O8 75.2(2) . . . . ?
C22 O3 Tb1 O1 155.9(2) . . . . ?
C22 O3 Tb1 O4 3.5(2) . . . . ?
C22 O3 Tb1 C1 -176.7(2) . . . . ?
C22 O3 Tb1 O7 -92.5(2) . . . 2_655 ?
C22 O3 Tb1 C43 -81.4(2) . . . . ?
C1 O2 Tb1 O7 80.40(19) . . . . ?
C1 O2 Tb1 O5 -160.2(2) . . . . ?
C1 O2 Tb1 O3 -77.72(19) . . . . ?
C1 O2 Tb1 O6 129.01(19) . . . . ?
C1 O2 Tb1 O8 -2.9(2) . . . . ?
C1 O2 Tb1 O1 -1.01(18) . . . . ?
C1 O2 Tb1 O4 -105.5(2) . . . . ?
C1 O2 Tb1 C22 -91.2(2) . . . . ?
C1 O2 Tb1 O7 150.6(2) . . . 2_655 ?
C1 O2 Tb1 C43 177.2(2) . . . . ?
C1 O1 Tb1 O7 -85.0(2) . . . . ?
C1 O1 Tb1 O5 27.9(2) . . . . ?
C1 O1 Tb1 O3 94.0(2) . . . . ?
C1 O1 Tb1 O6 -126.8(2) . . . . ?
C1 O1 Tb1 O2 1.00(18) . . . . ?
C1 O1 Tb1 O8 179.6(2) . . . . ?
C1 O1 Tb1 O4 119.97(19) . . . . ?
C1 O1 Tb1 C22 104.7(2) . . . . ?
C1 O1 Tb1 O7 -28.2(2) . . . 2_655 ?
C1 O1 Tb1 C43 -1.1(2) . . . . ?
C22 O4 Tb1 O7 -159.7(2) . . . . ?
C22 O4 Tb1 O5 89.8(2) . . . . ?
C22 O4 Tb1 O3 -3.5(2) . . . . ?
C22 O4 Tb1 O6 179.9(2) . . . . ?
C22 O4 Tb1 O2 32.0(2) . . . . ?
C22 O4 Tb1 O8 -99.2(2) . . . . ?
C22 O4 Tb1 O1 -35.7(2) . . . . ?
C22 O4 Tb1 C1 -3.7(3) . . . . ?
C22 O4 Tb1 O7 112.9(2) . . . 2_655 ?
C22 O4 Tb1 C43 99.2(2) . . . . ?
O2 C1 Tb1 O7 -93.54(19) . . . . ?
O1 C1 Tb1 O7 88.3(2) . . . . ?
C2 C1 Tb1 O7 -42(7) . . . . ?
O2 C1 Tb1 O5 20.2(2) . . . . ?
O1 C1 Tb1 O5 -158.02(18) . . . . ?
C2 C1 Tb1 O5 72(7) . . . . ?
O2 C1 Tb1 O3 98.30(19) . . . . ?
O1 C1 Tb1 O3 -79.9(2) . . . . ?
C2 C1 Tb1 O3 150(7) . . . . ?
O2 C1 Tb1 O6 -88.7(3) . . . . ?
O1 C1 Tb1 O6 93.0(3) . . . . ?
C2 C1 Tb1 O6 -37(7) . . . . ?
O1 C1 Tb1 O2 -178.2(3) . . . . ?
C2 C1 Tb1 O2 51(7) . . . . ?
O2 C1 Tb1 O8 177.82(17) . . . . ?
O1 C1 Tb1 O8 -0.4(2) . . . . ?
C2 C1 Tb1 O8 -131(7) . . . . ?
O2 C1 Tb1 O1 178.2(3) . . . . ?
C2 C1 Tb1 O1 -130(7) . . . . ?
O2 C1 Tb1 O4 98.5(2) . . . . ?
O1 C1 Tb1 O4 -79.7(2) . . . . ?
C2 C1 Tb1 O4 150(7) . . . . ?
O2 C1 Tb1 C22 96.77(19) . . . . ?
O1 C1 Tb1 C22 -81.4(2) . . . . ?
C2 C1 Tb1 C22 148(7) . . . . ?
O2 C1 Tb1 O7 -27.00(18) . . . 2_655 ?
O1 C1 Tb1 O7 154.80(19) . . . 2_655 ?
C2 C1 Tb1 O7 24(7) . . . 2_655 ?
O2 C1 Tb1 C43 -2.7(2) . . . . ?
O1 C1 Tb1 C43 179.10(19) . . . . ?
C2 C1 Tb1 C43 49(7) . . . . ?
O4 C22 Tb1 O7 79.7(5) . . . . ?
O3 C22 Tb1 O7 -94.0(5) . . . . ?
C23 C22 Tb1 O7 -127.1(19) . . . . ?
O4 C22 Tb1 O5 -81.8(2) . . . . ?
O3 C22 Tb1 O5 104.5(2) . . . . ?
C23 C22 Tb1 O5 71(2) . . . . ?
O4 C22 Tb1 O3 173.7(4) . . . . ?
C23 C22 Tb1 O3 -33.1(19) . . . . ?
O4 C22 Tb1 O6 -0.1(2) . . . . ?
O3 C22 Tb1 O6 -173.8(2) . . . . ?
C23 C22 Tb1 O6 153(2) . . . . ?
O4 C22 Tb1 O2 -154.98(19) . . . . ?
O3 C22 Tb1 O2 31.3(2) . . . . ?
C23 C22 Tb1 O2 -2(2) . . . . ?
O4 C22 Tb1 O8 73.4(2) . . . . ?
O3 C22 Tb1 O8 -100.3(2) . . . . ?
C23 C22 Tb1 O8 -133(2) . . . . ?
O4 C22 Tb1 O1 150.0(2) . . . . ?
O3 C22 Tb1 O1 -23.7(2) . . . . ?
C23 C22 Tb1 O1 -57(2) . . . . ?
O3 C22 Tb1 O4 -173.7(4) . . . . ?
C23 C22 Tb1 O4 153(2) . . . . ?
O4 C22 Tb1 C1 177.1(2) . . . . ?
O3 C22 Tb1 C1 3.4(2) . . . . ?
C23 C22 Tb1 C1 -30(2) . . . . ?
O4 C22 Tb1 O7 -81.0(2) . . . 2_655 ?
O3 C22 Tb1 O7 105.3(2) . . . 2_655 ?
C23 C22 Tb1 O7 72(2) . . . 2_655 ?
O4 C22 Tb1 C43 -83.2(2) . . . . ?
O3 C22 Tb1 C43 103.1(2) . . . . ?
C23 C22 Tb1 C43 70(2) . . . . ?
O5 C43 Tb1 O7 -173.8(2) . . . . ?
O7 C43 Tb1 O7 -1.4(2) 2_655 . . . ?
C44 C43 Tb1 O7 152.1(7) . . . . ?
O7 C43 Tb1 O5 172.3(3) 2_655 . . . ?
C44 C43 Tb1 O5 -34.1(7) . . . . ?
O5 C43 Tb1 O3 29.7(2) . . . . ?
O7 C43 Tb1 O3 -157.92(16) 2_655 . . . ?
C44 C43 Tb1 O3 -4.4(8) . . . . ?
O5 C43 Tb1 O6 -99.8(2) . . . . ?
O7 C43 Tb1 O6 72.53(17) 2_655 . . . ?
C44 C43 Tb1 O6 -133.9(8) . . . . ?
O5 C43 Tb1 O2 108.9(2) . . . . ?
O7 C43 Tb1 O2 -78.79(17) 2_655 . . . ?
C44 C43 Tb1 O2 74.8(7) . . . . ?
O5 C43 Tb1 O8 -71.1(3) . . . . ?
O7 C43 Tb1 O8 101.3(2) 2_655 . . . ?
C44 C43 Tb1 O8 -105.2(7) . . . . ?
O5 C43 Tb1 O1 110.7(2) . . . . ?
O7 C43 Tb1 O1 -77.01(19) 2_655 . . . ?
C44 C43 Tb1 O1 76.5(8) . . . . ?
O5 C43 Tb1 O4 -22.9(2) . . . . ?
O7 C43 Tb1 O4 149.41(17) 2_655 . . . ?
C44 C43 Tb1 O4 -57.0(8) . . . . ?
O5 C43 Tb1 C1 110.2(2) . . . . ?
O7 C43 Tb1 C1 -77.50(18) 2_655 . . . ?
C44 C43 Tb1 C1 76.0(8) . . . . ?
O5 C43 Tb1 C22 3.3(2) . . . . ?
O7 C43 Tb1 C22 175.60(17) 2_655 . . . ?
C44 C43 Tb1 C22 -30.9(8) . . . . ?
O5 C43 Tb1 O7 -172.3(3) . . . 2_655 ?
C44 C43 Tb1 O7 153.5(9) . . . 2_655 ?
